data_7237347
loop_
_publ_author_name
'Gruzdev, Dmitry A.'
'Nuraeva, Alla S.'
'Slepukhin, Pavel A.'
'Levit, Galina L.'
'Zelenovskiy, Pavel S.'
'Shur, Vladimir Ya.'
'Krasnov, Victor P.'

_publ_section_title
;
 Piezoactive amino acid derivatives containing fragments of planar-chiral
 ortho-carboranes
;
_journal_issue 32
_journal_name_full 'Journal of Materials Chemistry C'
_journal_page_first 8638
_journal_paper_doi 10.1039/C8TC02266F
_journal_volume 6
_journal_year 2018
_chemical_absolute_configuration (S,R)
_chemical_formula_moiety 'C15 H34 B10 N2 O4'
_chemical_formula_sum 'C15 H34 B10 N2 O4'
_chemical_formula_weight 414.54
_chemical_melting_point 493.8(8)
_chemical_name_common
;
(S,R)-tert-Butyl N-(3-acetamido-1,2-dicarba-closo-dodecaboran-1-yl)acetylvalinate
;
_chemical_name_systematic
; 
(S,R)-tert-Butyl N-(3-acetamido-1,2-dicarba-closo-dodecaboran-1-yl)acetylvalinate
;
_space_group_IT_number 4
_space_group_name_Hall 'P 2yb'
_space_group_name_H-M_alt 'P 1 21 1'
_symmetry_cell_setting monoclinic
_symmetry_space_group_name_H-M 'P 1 21 1'
_atom_sites_solution_hydrogens geom
_atom_sites_solution_primary direct
_atom_sites_solution_secondary difmap
_audit_creation_method SHELXL-97
_audit_update_record
;
2018-04-23 deposited with the CCDC.
2018-07-05 downloaded from the CCDC.
;
_cell_angle_alpha 90.00
_cell_angle_beta 90.73(7)
_cell_angle_gamma 90.00
_cell_formula_units_Z 2
_cell_length_a 10.325(10)
_cell_length_b 9.558(6)
_cell_length_c 12.703(8)
_cell_measurement_reflns_used 800
_cell_measurement_temperature 295(2)
_cell_measurement_theta_max 65.95
_cell_measurement_theta_min 3.48
_cell_volume 1253.5(16)
_computing_cell_refinement
;
CrysAlis RED, Oxford Diffraction Ltd.,
Version 1.171.29.9 (release 23-03-2006 CrysAlis171 .NET)
(compiled Mar 23 2006,23:39:28)
;
_computing_data_collection
;
CrysAlis CCD, Oxford Diffraction Ltd.,
Version 1.171.29.9 (release 23-03-2006 CrysAlis171 .NET)
(compiled Mar 23 2006,23:39:28)
;
_computing_data_reduction
;
CrysAlis RED, Oxford Diffraction Ltd.,
Version 1.171.29.9 (release 23-03-2006 CrysAlis171 .NET)
(compiled Mar 23 2006,23:39:28)
;
_computing_structure_refinement 'SHELXL-97 (Sheldrick, 1997)'
_computing_structure_solution 'SHELXS-97 (Sheldrick, 1990)'
_diffrn_ambient_temperature 295(2)
_diffrn_measured_fraction_theta_full 0.948
_diffrn_measured_fraction_theta_max 0.948
_diffrn_measurement_device_type 'Xcalibur 3'
_diffrn_measurement_method 'phi and omega scans'
_diffrn_radiation_monochromator graphite
_diffrn_radiation_source 'fine-focus sealed tube'
_diffrn_radiation_type CuK\a
_diffrn_radiation_wavelength 1.54184
_diffrn_reflns_av_R_equivalents 0.0982
_diffrn_reflns_av_sigmaI/netI 0.1260
_diffrn_reflns_limit_h_max 12
_diffrn_reflns_limit_h_min -12
_diffrn_reflns_limit_k_max 10
_diffrn_reflns_limit_k_min -10
_diffrn_reflns_limit_l_max 12
_diffrn_reflns_limit_l_min -15
_diffrn_reflns_number 11070
_diffrn_reflns_theta_full 65.95
_diffrn_reflns_theta_max 65.95
_diffrn_reflns_theta_min 3.48
_exptl_absorpt_coefficient_mu 0.534
_exptl_absorpt_correction_T_max 1.40756
_exptl_absorpt_correction_T_min 0.45891
_exptl_absorpt_correction_type multi-scan
_exptl_absorpt_process_details
;
CrysAlis RED, Oxford Diffraction Ltd.,
Version 1.171.29.9 (release 23-03-2006 CrysAlis171 .NET)
(compiled Mar 23 2006,23:39:28)
Empirical absorption correction using spherical harmonics,
 implemented in SCALE3 ABSPACK scaling algorithm.
;
_exptl_crystal_colour colourless
_exptl_crystal_density_diffrn 1.098
_exptl_crystal_density_method 'not measured'
_exptl_crystal_description prism
_exptl_crystal_F_000 440
_exptl_crystal_recrystallization_method 'Re-crystallisation from solvent: Hexane-acetone'
_exptl_crystal_size_max 0.25
_exptl_crystal_size_mid 0.20
_exptl_crystal_size_min 0.15
_refine_diff_density_max 0.184
_refine_diff_density_min -0.193
_refine_diff_density_rms 0.042
_refine_ls_abs_structure_details 'Flack H D (1983), Acta Cryst. A39, 876-881'
_refine_ls_abs_structure_Flack 0(10)
_refine_ls_extinction_method none
_refine_ls_goodness_of_fit_ref 1.005
_refine_ls_hydrogen_treatment mixed
_refine_ls_matrix_type full
_refine_ls_number_parameters 286
_refine_ls_number_reflns 2208
_refine_ls_number_restraints 1
_refine_ls_restrained_S_all 1.005
_refine_ls_R_factor_all 0.1212
_refine_ls_R_factor_gt 0.0592
_refine_ls_shift/su_max 0.001
_refine_ls_shift/su_mean 0.000
_refine_ls_structure_factor_coef Fsqd
_refine_ls_weighting_details 'calc w=1/[\s^2^(Fo^2^)+(0.0270P)^2^+0.0000P] where P=(Fo^2^+2Fc^2^)/3'
_refine_ls_weighting_scheme calc
_refine_ls_wR_factor_gt 0.1115
_refine_ls_wR_factor_ref 0.1196
_reflns_number_gt 800
_reflns_number_total 2208
_reflns_threshold_expression >2sigma(I)
_cod_data_source_file c8tc02266f2.cif
_cod_data_source_block dc1
_cod_depositor_comments
;
The following automatic conversions were performed:

data item '_chemical_melting_point' value '493.0-494.5 K' was changed
to '493.8(8)' -- the average value was taken and precision was
estimated.

data item '_symmetry_cell_setting' value 'Monoclinic' was changed to
'monoclinic' in accordance with the
/home/saulius/struct/COD-crude-data/automatic-downloads/DataCite-retrospective/RSC/depositions/lib/dictionaries/cif_core.dic
dictionary named 'cif_core.dic' version 2.4.2 last updated on
2011-04-26.

Automatic conversion script
Id: cif_fix_values 6909 2019-04-08 15:41:33Z antanas 
;
_cod_original_sg_symbol_H-M P2(1)
_cod_database_code 7237347

loop_
_symmetry_equiv_pos_as_xyz
'x, y, z'
'-x, y+1/2, -z'

loop_
_atom_site_label
_atom_site_type_symbol
_atom_site_fract_x
_atom_site_fract_y
_atom_site_fract_z
_atom_site_U_iso_or_equiv
_atom_site_adp_type
_atom_site_occupancy
_atom_site_symmetry_multiplicity
_atom_site_calc_flag
_atom_site_refinement_flags
O1 O 0.2935(5) 0.6751(8) 0.3570(4) 0.0762(15) Uani 1 1 d .
B1 B 0.4340(8) 0.6767(14) -0.0448(7) 0.073(3) Uani 1 1 d .
H1 H 0.5328 0.6744 -0.0114 0.088 Uiso 1 1 calc R
C1 C 0.2065(7) 0.5487(9) -0.0916(6) 0.058(2) Uani 1 1 d .
H1B H 0.1492 0.4520 -0.0867 0.070 Uiso 1 1 calc R
N2 N -0.0031(5) 0.6679(7) -0.1846(4) 0.0521(15) Uani 1 1 d .
H2A H -0.0325 0.5838 -0.1860 0.062 Uiso 1 1 calc R
B2 B 0.3050(9) 0.5895(11) 0.0129(8) 0.061(3) Uani 1 1 d .
H2 H 0.3163 0.5281 0.0856 0.074 Uiso 1 1 calc R
C2 C 0.1693(6) 0.6826(11) -0.0164(5) 0.0583(18) Uani 1 1 d .
N1 N 0.0761(5) 0.6883(8) 0.2401(4) 0.0583(16) Uani 1 1 d .
H1A H 0.0844 0.5989 0.2374 0.070 Uiso 1 1 calc R
B3 B 0.2595(9) 0.5930(12) -0.2119(9) 0.068(3) Uani 1 1 d .
H3 H 0.2439 0.5357 -0.2860 0.081 Uiso 1 1 calc R
C3 C 0.0539(6) 0.6659(10) 0.0500(4) 0.059(2) Uani 1 1 d .
H3A H 0.0455 0.5683 0.0695 0.071 Uiso 1 1 calc R
H3B H -0.0226 0.6916 0.0092 0.071 Uiso 1 1 calc R
B4 B 0.4072(8) 0.6759(14) -0.1809(6) 0.072(3) Uani 1 1 d .
H4 H 0.4891 0.6721 -0.2354 0.087 Uiso 1 1 calc R
O4 O 0.0426(6) 0.8802(7) 0.1454(4) 0.0818(19) Uani 1 1 d .
C4 C 0.0595(7) 0.7547(10) 0.1496(6) 0.061(2) Uani 1 1 d .
B5 B 0.2598(10) 0.7770(11) -0.2102(8) 0.068(3) Uani 1 1 d .
H5 H 0.2458 0.8401 -0.2818 0.082 Uiso 1 1 calc R
O5 O -0.0608(5) 0.8895(7) -0.2152(5) 0.0861(19) Uani 1 1 d .
C5 C 0.2178(10) 0.7880(10) 0.3756(6) 0.076(3) Uani 1 1 d .
B6 B 0.1981(9) 0.8301(11) -0.0852(7) 0.057(3) Uani 1 1 d .
H6 H 0.1411 0.9266 -0.0769 0.068 Uiso 1 1 calc R
C6 C 0.0813(8) 0.7506(9) 0.3404(5) 0.062(2) Uani 1 1 d .
H6A H 0.0320 0.8380 0.3360 0.075 Uiso 1 1 calc R
O6 O 0.2487(7) 0.8909(7) 0.4162(6) 0.126(3) Uani 1 1 d .
B7 B 0.1327(7) 0.6820(12) -0.1519(6) 0.050(2) Uani 1 1 d .
C7 C 0.0116(8) 0.6541(13) 0.4227(6) 0.086(3) Uani 1 1 d .
H7A H 0.0500 0.5605 0.4186 0.103 Uiso 1 1 calc R
B8 B 0.3071(10) 0.7729(12) 0.0164(10) 0.072(4) Uani 1 1 d .
H7 H 0.3216 0.8325 0.0896 0.086 Uiso 1 1 calc R
C8 C 0.0286(10) 0.7034(13) 0.5262(8) 0.154(5) Uani 1 1 d .
H8A H 0.1190 0.7204 0.5397 0.231 Uiso 1 1 calc R
H8B H -0.0025 0.6346 0.5748 0.231 Uiso 1 1 calc R
H8C H -0.0189 0.7888 0.5348 0.231 Uiso 1 1 calc R
B9 B 0.3703(9) 0.8295(12) -0.1043(7) 0.072(3) Uani 1 1 d .
H8 H 0.4271 0.9265 -0.1095 0.087 Uiso 1 1 calc R
C9 C -0.1320(8) 0.6423(12) 0.3923(7) 0.125(5) Uani 1 1 d .
H9A H -0.1718 0.5709 0.4340 0.187 Uiso 1 1 calc R
H9B H -0.1400 0.6183 0.3191 0.187 Uiso 1 1 calc R
H9C H -0.1741 0.7302 0.4046 0.187 Uiso 1 1 calc R
C10 C 0.4343(8) 0.6798(14) 0.3865(6) 0.085(3) Uani 1 1 d .
B10 B 0.3658(10) 0.5267(14) -0.1073(9) 0.078(4) Uani 1 1 d .
H9 H 0.4160 0.4255 -0.1127 0.093 Uiso 1 1 calc R
C11 C 0.4484(8) 0.6890(14) 0.5005(7) 0.132(4) Uani 1 1 d .
H11A H 0.4366 0.7842 0.5223 0.198 Uiso 1 1 calc R
H11B H 0.5333 0.6578 0.5212 0.198 Uiso 1 1 calc R
H11C H 0.3845 0.6309 0.5330 0.198 Uiso 1 1 calc R
C12 C 0.4992(9) 0.7939(14) 0.3286(9) 0.151(6) Uani 1 1 d .
H12A H 0.4822 0.8816 0.3627 0.227 Uiso 1 1 calc R
H12B H 0.4665 0.7969 0.2576 0.227 Uiso 1 1 calc R
H12C H 0.5908 0.7773 0.3282 0.227 Uiso 1 1 calc R
C13 C 0.4771(10) 0.5347(13) 0.3453(10) 0.150(5) Uani 1 1 d .
H13A H 0.4689 0.5326 0.2699 0.225 Uiso 1 1 calc R
H13B H 0.4232 0.4634 0.3750 0.225 Uiso 1 1 calc R
H13C H 0.5657 0.5180 0.3654 0.225 Uiso 1 1 calc R
C14 C -0.0880(8) 0.7671(11) -0.2126(7) 0.066(2) Uani 1 1 d .
C15 C -0.2239(6) 0.7195(8) -0.2392(7) 0.090(3) Uani 1 1 d .
H15A H -0.2723 0.7963 -0.2684 0.135 Uiso 1 1 calc R
H15B H -0.2652 0.6871 -0.1764 0.135 Uiso 1 1 calc R
H15C H -0.2207 0.6448 -0.2896 0.135 Uiso 1 1 calc R

loop_
_atom_site_aniso_label
_atom_site_aniso_U_11
_atom_site_aniso_U_22
_atom_site_aniso_U_33
_atom_site_aniso_U_23
_atom_site_aniso_U_13
_atom_site_aniso_U_12
O1 0.064(3) 0.072(4) 0.092(4) -0.016(5) -0.009(3) 0.002(4)
B1 0.043(5) 0.087(8) 0.089(6) 0.008(9) -0.013(5) -0.006(8)
C1 0.058(6) 0.028(6) 0.089(7) 0.000(5) -0.001(5) 0.005(4)
N2 0.050(4) 0.027(4) 0.079(4) 0.008(4) -0.012(3) -0.007(4)
B2 0.053(7) 0.073(9) 0.058(7) 0.002(6) -0.010(6) 0.008(6)
C2 0.052(4) 0.056(5) 0.067(4) -0.001(6) 0.009(4) -0.005(5)
N1 0.066(4) 0.033(4) 0.076(4) 0.003(5) 0.014(3) 0.008(4)
B3 0.046(7) 0.094(10) 0.064(8) -0.013(6) 0.007(6) 0.007(6)
C3 0.058(4) 0.061(6) 0.059(4) 0.011(5) 0.008(4) -0.006(5)
B4 0.050(5) 0.100(9) 0.068(6) -0.017(9) 0.011(5) -0.005(8)
O4 0.108(5) 0.043(4) 0.095(4) 0.008(4) 0.006(3) 0.020(4)
C4 0.053(5) 0.072(7) 0.059(5) 0.002(5) 0.005(4) 0.003(5)
B5 0.077(9) 0.059(9) 0.069(8) 0.018(6) 0.004(6) -0.021(6)
O5 0.083(4) 0.031(4) 0.144(5) -0.003(4) -0.021(4) 0.004(3)
C5 0.102(8) 0.063(8) 0.062(5) -0.004(5) 0.010(5) -0.007(6)
B6 0.055(7) 0.038(7) 0.077(7) 0.002(5) -0.011(5) -0.005(5)
C6 0.066(6) 0.086(7) 0.036(4) 0.003(4) 0.004(4) 0.003(5)
O6 0.120(6) 0.057(5) 0.199(8) -0.045(6) -0.022(5) 0.007(5)
B7 0.050(5) 0.037(5) 0.063(5) 0.003(6) -0.001(4) 0.003(6)
C7 0.088(6) 0.117(9) 0.053(5) -0.001(6) 0.007(4) -0.012(7)
B8 0.056(8) 0.070(9) 0.089(9) 0.004(7) -0.013(7) -0.022(6)
C8 0.171(11) 0.155(13) 0.137(9) -0.048(11) 0.042(9) -0.043(12)
B9 0.052(8) 0.075(9) 0.090(8) -0.002(8) -0.003(7) -0.019(7)
C9 0.063(6) 0.179(14) 0.132(9) 0.004(9) 0.002(6) -0.022(7)
C10 0.076(6) 0.092(7) 0.087(6) -0.003(9) 0.001(5) 0.011(8)
B10 0.061(8) 0.078(9) 0.094(9) 0.002(7) -0.006(7) 0.011(7)
C11 0.095(7) 0.208(13) 0.092(6) -0.010(11) -0.024(6) -0.015(10)
C12 0.086(9) 0.162(13) 0.207(13) 0.082(12) 0.024(9) -0.013(9)
C13 0.082(8) 0.126(11) 0.242(15) -0.066(12) -0.015(9) 0.031(9)
C14 0.062(6) 0.065(7) 0.073(6) -0.007(5) 0.008(5) 0.002(5)
C15 0.045(5) 0.070(8) 0.155(8) 0.001(6) -0.020(5) -0.007(4)

loop_
_atom_type_symbol
_atom_type_description
_atom_type_scat_dispersion_real
_atom_type_scat_dispersion_imag
_atom_type_scat_source
C C 0.0181 0.0000 'International Tables Vol C Tables 4.2.6.8 and 6.1.1.4'
H H 0.0000 0.0000 'International Tables Vol C Tables 4.2.6.8 and 6.1.1.4'
O O 0.0492 0.0000 'International Tables Vol C Tables 4.2.6.8 and 6.1.1.4'
B B 0.0090 0.0000 'International Tables Vol C Tables 4.2.6.8 and 6.1.1.4'
N N 0.0311 0.0000 'International Tables Vol C Tables 4.2.6.8 and 6.1.1.4'

loop_
_geom_angle_atom_site_label_1
_geom_angle_atom_site_label_2
_geom_angle_atom_site_label_3
_geom_angle
C5 O1 C10 119.5(8)
B2 B1 B4 107.6(7)
B2 B1 B10 60.1(6)
B4 B1 B10 59.9(6)
B2 B1 B9 107.0(6)
B4 B1 B9 61.8(6)
B10 B1 B9 109.4(6)
B2 B1 B8 59.6(4)
B4 B1 B8 109.0(7)
B10 B1 B8 108.7(7)
B9 B1 B8 59.3(6)
B2 B1 H1 122.6
B4 B1 H1 121.0
B10 B1 H1 121.0
B9 B1 H1 121.3
B8 B1 H1 121.6
C2 C1 B10 113.8(8)
C2 C1 B7 64.1(5)
B10 C1 B7 119.1(7)
C2 C1 B3 114.4(7)
B10 C1 B3 65.9(6)
B7 C1 B3 62.8(5)
C2 C1 B2 60.8(5)
B10 C1 B2 62.9(6)
B7 C1 B2 116.6(7)
B3 C1 B2 116.8(7)
C2 C1 H1B 119.4
B10 C1 H1B 115.6
B7 C1 H1B 115.2
B3 C1 H1B 116.4
B2 C1 H1B 117.6
C14 N2 B7 129.3(8)
C14 N2 H2A 115.4
B7 N2 H2A 115.4
C2 B2 C1 57.8(5)
C2 B2 B1 106.9(8)
C1 B2 B1 103.5(7)
C2 B2 B8 59.4(6)
C1 B2 B8 104.8(8)
B1 B2 B8 61.5(7)
C2 B2 B10 106.9(7)
C1 B2 B10 57.6(5)
B1 B2 B10 61.0(6)
B8 B2 B10 111.0(9)
C2 B2 H2 122.9
C1 B2 H2 126.0
B1 B2 H2 122.3
B8 B2 H2 120.7
B10 B2 H2 120.7
C3 C2 C1 116.3(8)
C3 C2 B6 122.3(8)
C1 C2 B6 107.7(5)
C3 C2 B2 119.3(7)
C1 C2 B2 61.4(5)
B6 C2 B2 113.7(6)
C3 C2 B8 126.2(7)
C1 C2 B8 109.5(6)
B6 C2 B8 63.4(6)
B2 C2 B8 62.0(4)
C3 C2 B7 113.2(5)
C1 C2 B7 58.5(5)
B6 C2 B7 62.1(5)
B2 C2 B7 112.3(6)
B8 C2 B7 114.0(6)
C4 N1 C6 126.0(8)
C4 N1 H1A 117.0
C6 N1 H1A 117.0
C1 B3 B7 58.1(5)
C1 B3 B5 103.9(8)
B7 B3 B5 60.5(6)
C1 B3 B4 101.6(7)
B7 B3 B4 109.6(8)
B5 B3 B4 63.0(7)
C1 B3 B10 56.8(6)
B7 B3 B10 107.4(8)
B5 B3 B10 109.7(9)
B4 B3 B10 58.8(6)
C1 B3 H3 127.4
B7 B3 H3 120.9
B5 B3 H3 120.5
B4 B3 H3 122.2
B10 B3 H3 122.1
C2 C3 C4 113.0(7)
C2 C3 H3A 109.0
C4 C3 H3A 109.0
C2 C3 H3B 109.0
C4 C3 H3B 109.0
H3A C3 H3B 107.8
B1 B4 B3 110.4(7)
B1 B4 B10 61.0(6)
B3 B4 B10 62.5(6)
B1 B4 B9 59.7(6)
B3 B4 B9 107.4(7)
B10 B4 B9 108.6(6)
B1 B4 B5 108.6(7)
B3 B4 B5 58.5(5)
B10 B4 B5 109.1(6)
B9 B4 B5 60.1(5)
B1 B4 H4 120.7
B3 B4 H4 121.0
B10 B4 H4 120.1
B9 B4 H4 122.3
B5 B4 H4 122.1
O4 C4 N1 122.0(8)
O4 C4 C3 120.7(8)
N1 C4 C3 117.2(8)
B3 B5 B7 59.3(6)
B3 B5 B6 107.1(8)
B7 B5 B6 60.0(5)
B3 B5 B9 106.6(9)
B7 B5 B9 107.1(7)
B6 B5 B9 59.6(5)
B3 B5 B4 58.5(6)
B7 B5 B4 105.2(7)
B6 B5 B4 105.8(7)
B9 B5 B4 59.1(6)
B3 B5 H5 122.6
B7 B5 H5 122.6
B6 B5 H5 122.2
B9 B5 H5 122.3
B4 B5 H5 123.8
O6 C5 O1 126.9(10)
O6 C5 C6 125.7(10)
O1 C5 C6 107.3(8)
C2 B6 B7 60.9(5)
C2 B6 B8 58.9(5)
B7 B6 B8 109.4(7)
C2 B6 B5 106.8(7)
B7 B6 B5 59.3(5)
B8 B6 B5 109.0(8)
C2 B6 B9 104.4(7)
B7 B6 B9 107.6(7)
B8 B6 B9 58.8(5)
B5 B6 B9 61.1(5)
C2 B6 H6 123.5
B7 B6 H6 120.9
B8 B6 H6 121.3
B5 B6 H6 121.3
B9 B6 H6 123.2
N1 C6 C5 113.1(6)
N1 C6 C7 109.9(7)
C5 C6 C7 111.9(6)
N1 C6 H6A 107.2
C5 C6 H6A 107.2
C7 C6 H6A 107.2
N2 B7 C1 119.4(8)
N2 B7 B3 123.6(8)
C1 B7 B3 59.1(5)
N2 B7 C2 118.1(5)
C1 B7 C2 57.4(5)
B3 B7 C2 106.0(6)
N2 B7 B5 130.0(7)
C1 B7 B5 104.4(6)
B3 B7 B5 60.1(5)
C2 B7 B5 104.9(6)
N2 B7 B6 124.4(8)
C1 B7 B6 102.8(5)
B3 B7 B6 108.3(6)
C2 B7 B6 57.0(5)
B5 B7 B6 60.7(5)
C8 C7 C9 111.7(8)
C8 C7 C6 111.8(10)
C9 C7 C6 108.9(7)
C8 C7 H7A 108.1
C9 C7 H7A 108.1
C6 C7 H7A 108.1
C2 B8 B2 58.6(6)
C2 B8 B9 105.1(8)
B2 B8 B9 106.9(10)
C2 B8 B1 104.3(8)
B2 B8 B1 58.9(7)
B9 B8 B1 59.8(6)
C2 B8 B6 57.7(5)
B2 B8 B6 106.3(9)
B9 B8 B6 60.9(6)
B1 B8 B6 107.6(8)
C2 B8 H7 124.8
B2 B8 H7 122.7
B9 B8 H7 122.0
B1 B8 H7 122.8
B6 B8 H7 122.0
C7 C8 H8A 109.5
C7 C8 H8B 109.5
H8A C8 H8B 109.5
C7 C8 H8C 109.5
H8A C8 H8C 109.5
H8B C8 H8C 109.5
B8 B9 B1 60.9(6)
B8 B9 B4 107.6(8)
B1 B9 B4 58.6(5)
B8 B9 B6 60.3(5)
B1 B9 B6 108.0(7)
B4 B9 B6 107.0(7)
B8 B9 B5 108.8(7)
B1 B9 B5 108.3(8)
B4 B9 B5 60.9(6)
B6 B9 B5 59.3(5)
B8 B9 H8 121.0
B1 B9 H8 121.8
B4 B9 H8 122.5
B6 B9 H8 122.3
B5 B9 H8 121.1
C7 C9 H9A 109.5
C7 C9 H9B 109.5
H9A C9 H9B 109.5
C7 C9 H9C 109.5
H9A C9 H9C 109.5
H9B C9 H9C 109.5
C11 C10 C12 114.2(11)
C11 C10 O1 109.6(7)
C12 C10 O1 110.0(9)
C11 C10 C13 111.4(10)
C12 C10 C13 111.1(8)
O1 C10 C13 99.7(8)
C1 B10 B2 59.5(5)
C1 B10 B4 102.0(8)
B2 B10 B4 106.0(9)
C1 B10 B1 103.3(8)
B2 B10 B1 58.9(6)
B4 B10 B1 59.1(6)
C1 B10 B3 57.3(5)
B2 B10 B3 107.1(8)
B4 B10 B3 58.7(6)
B1 B10 B3 106.0(9)
C1 B10 H9 125.7
B2 B10 H9 121.8
B4 B10 H9 124.1
B1 B10 H9 123.5
B3 B10 H9 122.6
C10 C11 H11A 109.5
C10 C11 H11B 109.5
H11A C11 H11B 109.5
C10 C11 H11C 109.5
H11A C11 H11C 109.5
H11B C11 H11C 109.5
C10 C12 H12A 109.5
C10 C12 H12B 109.5
H12A C12 H12B 109.5
C10 C12 H12C 109.5
H12A C12 H12C 109.5
H12B C12 H12C 109.5
C10 C13 H13A 109.5
C10 C13 H13B 109.5
H13A C13 H13B 109.5
C10 C13 H13C 109.5
H13A C13 H13C 109.5
H13B C13 H13C 109.5
O5 C14 N2 123.0(8)
O5 C14 C15 120.2(8)
N2 C14 C15 116.8(8)
C14 C15 H15A 109.5
C14 C15 H15B 109.5
H15A C15 H15B 109.5
C14 C15 H15C 109.5
H15A C15 H15C 109.5
H15B C15 H15C 109.5

loop_
_geom_bond_atom_site_label_1
_geom_bond_atom_site_label_2
_geom_bond_distance
O1 C5 1.355(10)
O1 C10 1.497(9)
B1 B2 1.741(14)
B1 B4 1.747(11)
B1 B10 1.780(15)
B1 B9 1.767(15)
B1 B8 1.786(14)
B1 H1 1.1000
C1 C2 1.645(12)
C1 B10 1.672(12)
C1 B7 1.666(11)
C1 B3 1.683(12)
C1 B2 1.707(12)
C1 H1B 1.1000
N2 C14 1.336(10)
N2 B7 1.464(8)
N2 H2A 0.8600
B2 C2 1.696(11)
B2 B8 1.754(11)
B2 B10 1.763(14)
B2 H2 1.1000
C2 C3 1.477(8)
C2 B6 1.688(12)
C2 B8 1.711(12)
C2 B7 1.758(9)
N1 C4 1.322(8)
N1 C6 1.406(8)
N1 H1A 0.8600
B3 B7 1.744(12)
B3 B5 1.759(12)
B3 B4 1.759(13)
B3 B10 1.826(14)
B3 H3 1.1000
C3 C4 1.525(10)
C3 H3A 0.9700
C3 H3B 0.9700
B4 B10 1.761(15)
B4 B9 1.804(15)
B4 B5 1.837(14)
B4 H4 1.1000
O4 C4 1.213(9)
B5 B7 1.765(12)
B5 B6 1.791(12)
B5 B9 1.823(12)
B5 H5 1.1000
O5 C14 1.203(10)
C5 O6 1.154(10)
C5 C6 1.515(11)
B6 B7 1.778(13)
B6 B8 1.787(13)
B6 B9 1.797(12)
B6 H6 1.1000
C6 C7 1.575(10)
C6 H6A 0.9800
C7 C8 1.406(10)
C7 C9 1.532(10)
C7 H7A 0.9800
B8 B9 1.759(13)
B8 H7 1.1000
C8 H8A 0.9600
C8 H8B 0.9600
C8 H8C 0.9600
B9 H8 1.1000
C9 H9A 0.9600
C9 H9B 0.9600
C9 H9C 0.9600
C10 C11 1.456(10)
C10 C12 1.480(13)
C10 C13 1.549(14)
B10 H9 1.1000
C11 H11A 0.9600
C11 H11B 0.9600
C11 H11C 0.9600
C12 H12A 0.9600
C12 H12B 0.9600
C12 H12C 0.9600
C13 H13A 0.9600
C13 H13B 0.9600
C13 H13C 0.9600
C14 C15 1.510(10)
C15 H15A 0.9600
C15 H15B 0.9600
C15 H15C 0.9600
